data_7159886
loop_
_publ_author_name
'Gao, Siyu'
'Sun, Xiang'
'Peng, Sijie'
'Zha, Zhenggen'
'Sun, Qi'
'Wang, Zhiyong'

_publ_section_title
;
 A copper-catalyzed asymmetric Friedel-Crafts hydroxyalkylation of
 pyrazole-4,5-diones with 5-aminoisoxazoles.
;
_journal_issue 17
_journal_name_full 'Organic &amp; biomolecular chemistry'
_journal_page_first 3391
_journal_page_last 3395
_journal_paper_doi 10.1039/d4ob00322e
_journal_volume 22
_journal_year 2024
_chemical_absolute_configuration ad
_chemical_formula_moiety 'C23 H24 N4 O3'
_chemical_formula_sum 'C23 H24 N4 O3'
_chemical_formula_weight 404.46
_space_group_crystal_system orthorhombic
_space_group_IT_number 19
_space_group_name_Hall 'P 2ac 2ab'
_space_group_name_H-M_alt 'P 21 21 21'
_atom_sites_solution_hydrogens geom
_audit_creation_date 2023-09-21
_audit_creation_method
;
Olex2 1.3
(compiled 2020.11.12 svn.r5f609507 for OlexSys, GUI svn.r6408)
;
_audit_update_record
;
2024-02-28 deposited with the CCDC.	2024-04-08 downloaded from the CCDC.
;
_cell_angle_alpha 90
_cell_angle_beta 90
_cell_angle_gamma 90
_cell_formula_units_Z 4
_cell_length_a 8.99824(7)
_cell_length_b 13.13119(9)
_cell_length_c 17.79770(13)
_cell_measurement_reflns_used 13066
_cell_measurement_temperature 293(2)
_cell_measurement_theta_max 72.9810
_cell_measurement_theta_min 4.1590
_cell_volume 2102.93(3)
_computing_cell_refinement 'CrysAlisPro 1.171.41.110a (Rigaku OD, 2021)'
_computing_data_collection 'CrysAlisPro 1.171.41.110a (Rigaku OD, 2021)'
_computing_data_reduction 'CrysAlisPro 1.171.41.110a (Rigaku OD, 2021)'
_computing_molecular_graphics 'Olex2 1.3 (Dolomanov et al., 2009)'
_computing_publication_material 'Olex2 1.3 (Dolomanov et al., 2009)'
_computing_structure_refinement 'SHELXL 2013/4 (Sheldrick, 2015)'
_diffrn_ambient_temperature 293(2)
_diffrn_detector 'CCD plate'
_diffrn_detector_area_resol_mean 5.2169
_diffrn_detector_type AtlasS2
_diffrn_measured_fraction_theta_full 1.000
_diffrn_measured_fraction_theta_max 0.994
_diffrn_measurement_details
;
List of Runs (angles in degrees, time in seconds):

  # Type    Start    End  Width  t~exp~   \w     \q     \k     \f   Frames
#--------------------------------------------------------------------------
  1  \w   -122.00  -1.00   1.00    2.00    --  -41.76 -19.00  30.00  121
  2  \w    -87.00  -6.00   1.00    2.00    --  -41.76 125.00-180.00   81
  3  \w   -116.00 -17.00   1.00    2.00    --  -41.76 -38.00 -60.00   99
  4  \w     80.00 178.00   1.00    4.00    --  106.05  45.00   0.00   98
  5  \w    103.00 178.00   1.00    4.00    --  106.05  77.00  60.00   75
  6  \w     30.00 139.00   1.00    4.00    --  106.05 -77.00-150.00  109
  7  \w     97.00 178.00   1.00    4.00    --  106.05 125.00 -60.00   81
  8  \w    103.00 178.00   1.00    4.00    --  106.05  77.00-160.00   75
  9  \w    103.00 178.00   1.00    4.00    --  106.05  77.00  30.00   75
 10  \w    103.00 178.00   1.00    4.00    --  106.05  77.00 -90.00   75
 11  \w   -116.00 -17.00   1.00    2.00    --  -41.76 -38.00-180.00   99
 12  \w     14.00 115.00   1.00    2.00    --   41.76  57.00 150.00  101
 13  \w      6.00  83.00   1.00    2.00    --   41.76 -99.00  60.00   77
 14  \w     80.00 178.00   1.00    4.00    --  106.05  45.00 150.00   98
;
_diffrn_measurement_device 'four-circle diffractometer'
_diffrn_measurement_device_type 'SuperNova, Dual, Cu at home/near, AtlasS2'
_diffrn_measurement_method '\w scans'
_diffrn_orient_matrix_type 'CrysAlisPro convention (1999,Acta A55,543-557)'
_diffrn_orient_matrix_UB_11 -0.1029699000
_diffrn_orient_matrix_UB_12 0.0714421000
_diffrn_orient_matrix_UB_13 0.0447856000
_diffrn_orient_matrix_UB_21 0.0184975000
_diffrn_orient_matrix_UB_22 -0.0680329000
_diffrn_orient_matrix_UB_23 0.0698888000
_diffrn_orient_matrix_UB_31 0.1354975000
_diffrn_orient_matrix_UB_32 0.0635666000
_diffrn_orient_matrix_UB_33 0.0244816000
_diffrn_radiation_monochromator mirror
_diffrn_radiation_probe x-ray
_diffrn_radiation_type 'Cu K\a'
_diffrn_radiation_wavelength 1.54184
_diffrn_reflns_av_R_equivalents 0.0284
_diffrn_reflns_av_unetI/netI 0.0172
_diffrn_reflns_Laue_measured_fraction_full 1.000
_diffrn_reflns_Laue_measured_fraction_max 0.994
_diffrn_reflns_limit_h_max 11
_diffrn_reflns_limit_h_min -9
_diffrn_reflns_limit_k_max 16
_diffrn_reflns_limit_k_min -16
_diffrn_reflns_limit_l_max 22
_diffrn_reflns_limit_l_min -21
_diffrn_reflns_number 15262
_diffrn_reflns_point_group_measured_fraction_full 1.000
_diffrn_reflns_point_group_measured_fraction_max 0.983
_diffrn_reflns_theta_full 67.684
_diffrn_reflns_theta_max 72.906
_diffrn_reflns_theta_min 4.184
_diffrn_source 'micro-focus sealed X-ray tube'
_diffrn_source_type 'SuperNova (Cu) X-ray Source'
_exptl_absorpt_coefficient_mu 0.701
_exptl_absorpt_correction_T_max 1.00000
_exptl_absorpt_correction_T_min 0.61887
_exptl_absorpt_correction_type multi-scan
_exptl_absorpt_process_details
;
CrysAlisPro 1.171.41.110a (Rigaku Oxford Diffraction, 2021)
Empirical absorption correction using spherical harmonics,
implemented in SCALE3 ABSPACK scaling algorithm.
;
_exptl_crystal_density_diffrn 1.277
_exptl_crystal_description block
_exptl_crystal_F_000 856
_exptl_crystal_size_max 0.22
_exptl_crystal_size_mid 0.19
_exptl_crystal_size_min 0.18
_refine_diff_density_max 0.321
_refine_diff_density_min -0.228
_refine_diff_density_rms 0.059
_refine_ls_abs_structure_details
;
 Flack x determined using 1699 quotients [(I+)-(I-)]/[(I+)+(I-)]
 (Parsons and Flack (2004), Acta Cryst. A60, s61).
;
_refine_ls_abs_structure_Flack 0.04(6)
_refine_ls_extinction_coef 0.0338(19)
_refine_ls_extinction_expression Fc^*^=kFc[1+0.001xFc^2^\l^3^/sin(2\q)]^-1/4^
_refine_ls_extinction_method SHELXL
_refine_ls_goodness_of_fit_ref 1.079
_refine_ls_hydrogen_treatment constr
_refine_ls_matrix_type full
_refine_ls_number_parameters 276
_refine_ls_number_reflns 4132
_refine_ls_number_restraints 0
_refine_ls_restrained_S_all 1.079
_refine_ls_R_factor_all 0.0439
_refine_ls_R_factor_gt 0.0434
_refine_ls_shift/su_max 0.001
_refine_ls_shift/su_mean 0.000
_refine_ls_structure_factor_coef Fsqd
_refine_ls_weighting_details 'w=1/[\s^2^(Fo^2^)+(0.0688P)^2^+0.3457P] where P=(Fo^2^+2Fc^2^)/3'
_refine_ls_weighting_scheme calc
_refine_ls_wR_factor_gt 0.1143
_refine_ls_wR_factor_ref 0.1151
_reflns_Friedel_coverage 0.732
_reflns_Friedel_fraction_full 1.000
_reflns_Friedel_fraction_max 0.968
_reflns_number_gt 4059
_reflns_number_total 4132
_reflns_threshold_expression 'I > 2\s(I)'
_cod_data_source_file d4ob00322e2.cif
_cod_data_source_block scd-gsy2023-0706_auto
_cod_depositor_comments 'Adding full bibliography for 7159886.cif.'
_cod_database_code 7159886
_shelxl_version_number 2013-4
_chemical_oxdiff_formula C20H20N2O2
_shelx_space_group_comment
;
The symmetry employed for this shelxl refinement is uniquely defined
by the following loop, which should always be used as a source of
symmetry information in preference to the above space-group names.
They are only intended as comments.
;
_shelx_estimated_absorpt_t_max 0.884
_shelx_estimated_absorpt_t_min 0.861
_reflns_odcompleteness_completeness 99.91
_reflns_odcompleteness_iscentric 1
_reflns_odcompleteness_theta 66.97
_olex2_refinement_description
;
1.a Ternary CH refined with riding coordinates:
 C13(H13)
1.b Secondary CH2 refined with riding coordinates:
 C16(H16A,H16B)
1.c Aromatic/amide H refined with riding coordinates:
 N4(H4), C23(H23), C19(H19), C12(H12), C20(H20), C10(H10), C11(H11), C22(H22),
 C9(H9), C8(H8), C21(H21)
1.d Idealised Me refined as rotating group:
 C15(H15A,H15B,H15C), C14(H14A,H14B,H14C), C17(H17A,H17B,H17C)
1.e Idealised tetrahedral OH refined as rotating group:
 O1(H1)
;
_olex2_submission_special_instructions 'No special instructions were received'
_oxdiff_exptl_absorpt_empirical_details
;
Empirical correction (ABSPACK) includes:
- Absorption correction using spherical harmonics
- Frame scaling
;
_oxdiff_exptl_absorpt_empirical_full_max 1.470
_oxdiff_exptl_absorpt_empirical_full_min 0.674

loop_
_space_group_symop_operation_xyz
'x, y, z'
'-x+1/2, -y, z+1/2'
'-x, y+1/2, -z+1/2'
'x+1/2, -y+1/2, -z'

loop_
_atom_site_label
_atom_site_type_symbol
_atom_site_fract_x
_atom_site_fract_y
_atom_site_fract_z
_atom_site_U_iso_or_equiv
_atom_site_adp_type
_atom_site_occupancy
_atom_site_site_symmetry_order
_atom_site_calc_flag
_atom_site_refinement_flags_posn
_atom_site_refinement_flags_adp
_atom_site_refinement_flags_occupancy
_atom_site_disorder_assembly
_atom_site_disorder_group
O3 O 0.5770(3) 0.72902(13) 0.16004(10) 0.0561(5) Uani 1 1 d . . . . .
O1 O 0.4129(2) 0.45121(13) 0.22656(11) 0.0577(5) Uani 1 1 d . . . . .
H1 H 0.3835 0.3981 0.2457 0.087 Uiso 1 1 calc R U . . .
O2 O 0.3099(2) 0.57105(19) 0.35869(13) 0.0707(6) Uani 1 1 d . . . . .
N2 N 0.6339(2) 0.42872(13) 0.37836(10) 0.0389(4) Uani 1 1 d . . . . .
N1 N 0.5069(2) 0.47912(14) 0.40708(11) 0.0404(4) Uani 1 1 d . . . . .
N3 N 0.6718(3) 0.75203(15) 0.22228(12) 0.0497(5) Uani 1 1 d . . . . .
C4 C 0.5569(3) 0.60048(16) 0.24110(12) 0.0402(5) Uani 1 1 d . . . . .
C18 C 0.7403(2) 0.67288(15) 0.33999(13) 0.0384(5) Uani 1 1 d . . . . .
N4 N 0.4129(4) 0.6063(2) 0.12169(15) 0.0778(9) Uani 1 1 d . . . . .
H4 H 0.3788 0.5456 0.1272 0.093 Uiso 1 1 calc R U . . .
C13 C 0.7619(3) 0.40015(18) 0.25946(13) 0.0466(5) Uani 1 1 d . . . . .
H13 H 0.8046 0.4595 0.2340 0.056 Uiso 1 1 calc R U . . .
C23 C 0.8910(3) 0.6524(2) 0.34022(15) 0.0499(6) Uani 1 1 d . . . . .
H23 H 0.9414 0.6439 0.2950 0.060 Uiso 1 1 calc R U . . .
C6 C 0.6560(3) 0.67454(16) 0.26803(12) 0.0389(5) Uani 1 1 d . . . . .
C19 C 0.6680(3) 0.68811(19) 0.40778(14) 0.0476(5) Uani 1 1 d . . . . .
H19 H 0.5673 0.7039 0.4081 0.057 Uiso 1 1 calc R U . . .
C5 C 0.5091(3) 0.63948(18) 0.17316(14) 0.0495(6) Uani 1 1 d . . . . .
C3 C 0.5076(3) 0.50270(16) 0.27762(13) 0.0407(5) Uani 1 1 d . . . . .
C7 C 0.4881(3) 0.48392(17) 0.48599(13) 0.0400(5) Uani 1 1 d . . . . .
C12 C 0.5709(3) 0.4203(2) 0.53142(14) 0.0497(6) Uani 1 1 d . . . . .
H12 H 0.6404 0.3762 0.5104 0.060 Uiso 1 1 calc R U . . .
C2 C 0.4245(3) 0.52466(19) 0.35188(14) 0.0449(5) Uani 1 1 d . . . . .
C20 C 0.7441(3) 0.6801(2) 0.47467(15) 0.0572(7) Uani 1 1 d . . . . .
H20 H 0.6946 0.6899 0.5200 0.069 Uiso 1 1 calc R U . . .
C10 C 0.4505(4) 0.4900(3) 0.64077(16) 0.0633(7) Uani 1 1 d . . . . .
H10 H 0.4359 0.4908 0.6925 0.076 Uiso 1 1 calc R U . . .
C11 C 0.5497(4) 0.4228(3) 0.60921(14) 0.0644(8) Uani 1 1 d . . . . .
H11 H 0.6030 0.3786 0.6399 0.077 Uiso 1 1 calc R U . . .
C22 C 0.9670(3) 0.6445(2) 0.40755(19) 0.0635(7) Uani 1 1 d . . . . .
H22 H 1.0683 0.6304 0.4076 0.076 Uiso 1 1 calc R U . . .
C9 C 0.3736(3) 0.5558(2) 0.59546(17) 0.0578(7) Uani 1 1 d . . . . .
H9 H 0.3097 0.6032 0.6169 0.069 Uiso 1 1 calc R U . . .
C8 C 0.3897(3) 0.55269(19) 0.51793(16) 0.0516(6) Uani 1 1 d . . . . .
H8 H 0.3348 0.5964 0.4876 0.062 Uiso 1 1 calc R U . . .
C21 C 0.8931(3) 0.6574(2) 0.47435(18) 0.0625(7) Uani 1 1 d . . . . .
H21 H 0.9441 0.6508 0.5195 0.075 Uiso 1 1 calc R U . . .
C15 C 0.8845(5) 0.3541(4) 0.30440(19) 0.0891(13) Uani 1 1 d . . . . .
H15A H 0.9109 0.3993 0.3447 0.134 Uiso 1 1 calc R U . . .
H15B H 0.9694 0.3433 0.2727 0.134 Uiso 1 1 calc R U . . .
H15C H 0.8522 0.2902 0.3248 0.134 Uiso 1 1 calc R U . . .
C16 C 0.3606(5) 0.6641(2) 0.05691(16) 0.0705(9) Uani 1 1 d . . . . .
H16A H 0.2552 0.6517 0.0501 0.085 Uiso 1 1 calc R U . . .
H16B H 0.3738 0.7362 0.0667 0.085 Uiso 1 1 calc R U . . .
C14 C 0.7096(5) 0.3288(4) 0.1979(2) 0.1029(16) Uani 1 1 d . . . . .
H14A H 0.6739 0.2668 0.2200 0.154 Uiso 1 1 calc R U . . .
H14B H 0.7909 0.3140 0.1648 0.154 Uiso 1 1 calc R U . . .
H14C H 0.6308 0.3606 0.1701 0.154 Uiso 1 1 calc R U . . .
C17 C 0.4371(10) 0.6380(5) -0.0106(3) 0.146(3) Uani 1 1 d . . . . .
H17A H 0.3936 0.6739 -0.0521 0.218 Uiso 1 1 calc R U . . .
H17B H 0.4293 0.5660 -0.0191 0.218 Uiso 1 1 calc R U . . .
H17C H 0.5399 0.6565 -0.0061 0.218 Uiso 1 1 calc R U . . .
C1 C 0.6368(3) 0.43962(15) 0.30691(12) 0.0379(5) Uani 1 1 d . . . . .

loop_
_atom_site_aniso_label
_atom_site_aniso_U_11
_atom_site_aniso_U_22
_atom_site_aniso_U_33
_atom_site_aniso_U_23
_atom_site_aniso_U_13
_atom_site_aniso_U_12
O3 0.0856(13) 0.0343(8) 0.0483(9) 0.0102(7) -0.0086(9) -0.0062(8)
O1 0.0740(12) 0.0408(9) 0.0583(10) 0.0124(8) -0.0281(9) -0.0171(8)
O2 0.0500(10) 0.0857(15) 0.0763(13) 0.0260(12) 0.0093(10) 0.0246(10)
N2 0.0466(10) 0.0320(8) 0.0381(9) 0.0011(7) -0.0003(8) 0.0060(7)
N1 0.0441(9) 0.0367(8) 0.0402(9) 0.0035(7) 0.0015(8) 0.0063(8)
N3 0.0660(13) 0.0327(9) 0.0505(11) 0.0020(8) -0.0018(10) -0.0043(9)
C4 0.0512(11) 0.0304(10) 0.0391(10) 0.0025(8) -0.0034(9) 0.0024(9)
C18 0.0445(11) 0.0273(9) 0.0435(11) -0.0033(8) -0.0007(9) -0.0032(8)
N4 0.121(2) 0.0492(13) 0.0631(15) 0.0173(11) -0.0431(16) -0.0194(14)
C13 0.0597(14) 0.0404(11) 0.0397(11) -0.0001(9) 0.0069(10) 0.0012(10)
C23 0.0440(12) 0.0484(13) 0.0573(13) -0.0089(11) 0.0060(11) -0.0014(10)
C6 0.0462(11) 0.0284(9) 0.0421(10) -0.0015(8) 0.0033(9) 0.0027(8)
C19 0.0472(12) 0.0452(12) 0.0503(12) -0.0087(11) 0.0032(11) -0.0023(10)
C5 0.0704(16) 0.0324(11) 0.0456(12) 0.0051(9) -0.0075(11) -0.0025(10)
C3 0.0478(11) 0.0331(10) 0.0411(11) 0.0046(8) -0.0085(9) -0.0039(9)
C7 0.0453(11) 0.0343(10) 0.0403(11) -0.0025(8) 0.0038(9) -0.0045(9)
C12 0.0576(14) 0.0518(14) 0.0399(11) -0.0069(10) -0.0024(11) 0.0091(11)
C2 0.0421(11) 0.0414(11) 0.0511(12) 0.0123(10) -0.0016(10) 0.0016(9)
C20 0.0681(17) 0.0601(15) 0.0435(12) -0.0099(11) 0.0009(12) -0.0112(13)
C10 0.0684(16) 0.0763(19) 0.0453(13) -0.0174(13) 0.0040(13) -0.0039(15)
C11 0.0759(18) 0.0786(19) 0.0385(12) -0.0065(12) -0.0078(12) 0.0136(16)
C22 0.0450(13) 0.0671(17) 0.0785(18) -0.0117(15) -0.0098(13) 0.0010(12)
C9 0.0605(15) 0.0512(14) 0.0615(15) -0.0150(12) 0.0184(13) -0.0023(12)
C8 0.0561(14) 0.0398(12) 0.0590(14) 0.0021(11) 0.0124(12) 0.0048(11)
C21 0.0671(18) 0.0610(16) 0.0595(15) -0.0047(13) -0.0202(14) -0.0092(14)
C15 0.090(2) 0.114(3) 0.0629(18) 0.0089(19) 0.0132(18) 0.057(2)
C16 0.105(2) 0.0552(16) 0.0515(14) 0.0092(13) -0.0177(16) -0.0013(17)
C14 0.097(3) 0.132(4) 0.080(2) -0.063(3) 0.020(2) -0.012(3)
C17 0.258(8) 0.098(3) 0.081(3) 0.020(3) 0.060(4) 0.034(5)
C1 0.0497(12) 0.0271(9) 0.0369(10) 0.0014(7) -0.0029(9) -0.0019(9)

loop_
_atom_type_symbol
_atom_type_description
_atom_type_scat_dispersion_real
_atom_type_scat_dispersion_imag
_atom_type_scat_source
C C 0.0181 0.0091 'International Tables Vol C Tables 4.2.6.8 and 6.1.1.4'
H H 0.0000 0.0000 'International Tables Vol C Tables 4.2.6.8 and 6.1.1.4'
N N 0.0311 0.0180 'International Tables Vol C Tables 4.2.6.8 and 6.1.1.4'
O O 0.0492 0.0322 'International Tables Vol C Tables 4.2.6.8 and 6.1.1.4'

loop_
_geom_angle_atom_site_label_1
_geom_angle_atom_site_label_2
_geom_angle_atom_site_label_3
_geom_angle
_geom_angle_site_symmetry_1
_geom_angle_site_symmetry_3
_geom_angle_publ_flag
C5 O3 N3 108.72(17) . . ?
C3 O1 H1 109.5 . . ?
C1 N2 N1 108.83(18) . . ?
N2 N1 C7 118.40(17) . . ?
C2 N1 N2 112.51(18) . . ?
C2 N1 C7 128.8(2) . . ?
C6 N3 O3 104.60(18) . . ?
C6 C4 C3 129.1(2) . . ?
C5 C4 C6 103.9(2) . . ?
C5 C4 C3 127.0(2) . . ?
C23 C18 C6 120.3(2) . . ?
C23 C18 C19 119.1(2) . . ?
C19 C18 C6 120.5(2) . . ?
C5 N4 H4 117.2 . . ?
C5 N4 C16 125.7(3) . . ?
C16 N4 H4 117.2 . . ?
C15 C13 H13 106.2 . . ?
C15 C13 C14 111.5(3) . . ?
C15 C13 C1 113.2(2) . . ?
C14 C13 H13 106.2 . . ?
C1 C13 H13 106.2 . . ?
C1 C13 C14 112.8(3) . . ?
C18 C23 H23 119.9 . . ?
C18 C23 C22 120.1(2) . . ?
C22 C23 H23 119.9 . . ?
N3 C6 C4 113.2(2) . . ?
N3 C6 C18 119.4(2) . . ?
C4 C6 C18 127.39(19) . . ?
C18 C19 H19 119.7 . . ?
C20 C19 C18 120.6(2) . . ?
C20 C19 H19 119.7 . . ?
O3 C5 C4 109.5(2) . . ?
N4 C5 O3 117.4(2) . . ?
N4 C5 C4 133.0(2) . . ?
O1 C3 C4 107.89(17) . . ?
O1 C3 C2 110.3(2) . . ?
O1 C3 C1 114.82(18) . . ?
C4 C3 C2 110.64(18) . . ?
C4 C3 C1 112.78(19) . . ?
C1 C3 C2 100.29(17) . . ?
C12 C7 N1 119.3(2) . . ?
C12 C7 C8 119.9(2) . . ?
C8 C7 N1 120.8(2) . . ?
C7 C12 H12 120.3 . . ?
C7 C12 C11 119.5(2) . . ?
C11 C12 H12 120.3 . . ?
O2 C2 N1 127.8(2) . . ?
O2 C2 C3 126.5(2) . . ?
N1 C2 C3 105.64(19) . . ?
C19 C20 H20 120.1 . . ?
C21 C20 C19 119.9(3) . . ?
C21 C20 H20 120.1 . . ?
C11 C10 H10 120.3 . . ?
C9 C10 H10 120.3 . . ?
C9 C10 C11 119.5(3) . . ?
C12 C11 H11 119.7 . . ?
C10 C11 C12 120.5(3) . . ?
C10 C11 H11 119.7 . . ?
C23 C22 H22 120.0 . . ?
C21 C22 C23 120.1(2) . . ?
C21 C22 H22 120.0 . . ?
C10 C9 H9 119.5 . . ?
C10 C9 C8 121.0(3) . . ?
C8 C9 H9 119.5 . . ?
C7 C8 C9 119.5(3) . . ?
C7 C8 H8 120.2 . . ?
C9 C8 H8 120.2 . . ?
C20 C21 H21 119.9 . . ?
C22 C21 C20 120.2(3) . . ?
C22 C21 H21 119.9 . . ?
C13 C15 H15A 109.5 . . ?
C13 C15 H15B 109.5 . . ?
C13 C15 H15C 109.5 . . ?
H15A C15 H15B 109.5 . . ?
H15A C15 H15C 109.5 . . ?
H15B C15 H15C 109.5 . . ?
N4 C16 H16A 109.1 . . ?
N4 C16 H16B 109.1 . . ?
H16A C16 H16B 107.8 . . ?
C17 C16 N4 112.7(4) . . ?
C17 C16 H16A 109.1 . . ?
C17 C16 H16B 109.1 . . ?
C13 C14 H14A 109.5 . . ?
C13 C14 H14B 109.5 . . ?
C13 C14 H14C 109.5 . . ?
H14A C14 H14B 109.5 . . ?
H14A C14 H14C 109.5 . . ?
H14B C14 H14C 109.5 . . ?
C16 C17 H17A 109.5 . . ?
C16 C17 H17B 109.5 . . ?
C16 C17 H17C 109.5 . . ?
H17A C17 H17B 109.5 . . ?
H17A C17 H17C 109.5 . . ?
H17B C17 H17C 109.5 . . ?
N2 C1 C13 122.4(2) . . ?
N2 C1 C3 112.7(2) . . ?
C13 C1 C3 124.71(19) . . ?

loop_
_geom_bond_atom_site_label_1
_geom_bond_atom_site_label_2
_geom_bond_distance
_geom_bond_site_symmetry_2
_geom_bond_publ_flag
O3 N3 1.431(3) . ?
O3 C5 1.345(3) . ?
O1 H1 0.8200 . ?
O1 C3 1.417(3) . ?
O2 C2 1.204(3) . ?
N2 N1 1.416(3) . ?
N2 C1 1.280(3) . ?
N1 C7 1.416(3) . ?
N1 C2 1.369(3) . ?
N3 C6 1.311(3) . ?
C4 C6 1.403(3) . ?
C4 C5 1.382(3) . ?
C4 C3 1.506(3) . ?
C18 C23 1.382(3) . ?
C18 C6 1.489(3) . ?
C18 C19 1.385(3) . ?
N4 H4 0.8600 . ?
N4 C5 1.333(3) . ?
N4 C16 1.458(3) . ?
C13 H13 0.9800 . ?
C13 C15 1.491(4) . ?
C13 C14 1.516(4) . ?
C13 C1 1.500(3) . ?
C23 H23 0.9300 . ?
C23 C22 1.384(4) . ?
C19 H19 0.9300 . ?
C19 C20 1.377(4) . ?
C3 C2 1.546(3) . ?
C3 C1 1.520(3) . ?
C7 C12 1.381(4) . ?
C7 C8 1.386(3) . ?
C12 H12 0.9300 . ?
C12 C11 1.398(3) . ?
C20 H20 0.9300 . ?
C20 C21 1.373(5) . ?
C10 H10 0.9300 . ?
C10 C11 1.375(5) . ?
C10 C9 1.369(5) . ?
C11 H11 0.9300 . ?
C22 H22 0.9300 . ?
C22 C21 1.373(5) . ?
C9 H9 0.9300 . ?
C9 C8 1.388(4) . ?
C8 H8 0.9300 . ?
C21 H21 0.9300 . ?
C15 H15A 0.9600 . ?
C15 H15B 0.9600 . ?
C15 H15C 0.9600 . ?
C16 H16A 0.9700 . ?
C16 H16B 0.9700 . ?
C16 C17 1.427(6) . ?
C14 H14A 0.9600 . ?
C14 H14B 0.9600 . ?
C14 H14C 0.9600 . ?
C17 H17A 0.9600 . ?
C17 H17B 0.9600 . ?
C17 H17C 0.9600 . ?

loop_
_geom_hbond_atom_site_label_D
_geom_hbond_atom_site_label_H
_geom_hbond_atom_site_label_A
_geom_hbond_distance_DH
_geom_hbond_distance_HA
_geom_hbond_distance_DA
_geom_hbond_angle_DHA
_geom_hbond_site_symmetry_A
O1 H1 N3 0.82 2.06 2.872(3) 169.7 3_645

loop_
_geom_torsion_atom_site_label_1
_geom_torsion_atom_site_label_2
_geom_torsion_atom_site_label_3
_geom_torsion_atom_site_label_4
_geom_torsion
_geom_torsion_site_symmetry_1
_geom_torsion_site_symmetry_2
_geom_torsion_site_symmetry_3
_geom_torsion_site_symmetry_4
_geom_torsion_publ_flag
O3 N3 C6 C4 0.0(3) . . . . ?
O3 N3 C6 C18 179.93(19) . . . . ?
O1 C3 C2 O2 -56.6(3) . . . . ?
O1 C3 C2 N1 122.4(2) . . . . ?
O1 C3 C1 N2 -119.3(2) . . . . ?
O1 C3 C1 C13 65.1(3) . . . . ?
N2 N1 C7 C12 -15.4(3) . . . . ?
N2 N1 C7 C8 163.4(2) . . . . ?
N2 N1 C2 O2 178.4(3) . . . . ?
N2 N1 C2 C3 -0.6(2) . . . . ?
N1 N2 C1 C13 176.55(19) . . . . ?
N1 N2 C1 C3 0.8(2) . . . . ?
N1 C7 C12 C11 -178.2(3) . . . . ?
N1 C7 C8 C9 -179.9(2) . . . . ?
N3 O3 C5 C4 -1.2(3) . . . . ?
N3 O3 C5 N4 178.5(3) . . . . ?
C4 C3 C2 O2 62.7(3) . . . . ?
C4 C3 C2 N1 -118.3(2) . . . . ?
C4 C3 C1 N2 116.6(2) . . . . ?
C4 C3 C1 C13 -59.0(3) . . . . ?
C18 C23 C22 C21 -0.3(4) . . . . ?
C18 C19 C20 C21 0.4(4) . . . . ?
C23 C18 C6 N3 -74.5(3) . . . . ?
C23 C18 C6 C4 105.4(3) . . . . ?
C23 C18 C19 C20 -1.9(4) . . . . ?
C23 C22 C21 C20 -1.2(5) . . . . ?
C6 C4 C5 O3 1.1(3) . . . . ?
C6 C4 C5 N4 -178.5(3) . . . . ?
C6 C4 C3 O1 -176.9(2) . . . . ?
C6 C4 C3 C2 62.4(3) . . . . ?
C6 C4 C3 C1 -49.0(3) . . . . ?
C6 C18 C23 C22 -175.9(2) . . . . ?
C6 C18 C19 C20 175.8(2) . . . . ?
C19 C18 C23 C22 1.8(4) . . . . ?
C19 C18 C6 N3 107.9(3) . . . . ?
C19 C18 C6 C4 -72.2(3) . . . . ?
C19 C20 C21 C22 1.1(5) . . . . ?
C5 O3 N3 C6 0.7(3) . . . . ?
C5 C4 C6 N3 -0.7(3) . . . . ?
C5 C4 C6 C18 179.4(2) . . . . ?
C5 C4 C3 O1 5.7(3) . . . . ?
C5 C4 C3 C2 -115.0(3) . . . . ?
C5 C4 C3 C1 133.5(3) . . . . ?
C5 N4 C16 C17 99.2(5) . . . . ?
C3 C4 C6 N3 -178.6(2) . . . . ?
C3 C4 C6 C18 1.5(4) . . . . ?
C3 C4 C5 O3 179.1(2) . . . . ?
C3 C4 C5 N4 -0.5(5) . . . . ?
C7 N1 C2 O2 -7.5(4) . . . . ?
C7 N1 C2 C3 173.5(2) . . . . ?
C7 C12 C11 C10 -2.0(5) . . . . ?
C12 C7 C8 C9 -1.1(4) . . . . ?
C2 N1 C7 C12 170.7(2) . . . . ?
C2 N1 C7 C8 -10.4(4) . . . . ?
C2 C3 C1 N2 -1.1(2) . . . . ?
C2 C3 C1 C13 -176.7(2) . . . . ?
C10 C9 C8 C7 -1.8(4) . . . . ?
C11 C10 C9 C8 2.7(5) . . . . ?
C9 C10 C11 C12 -0.8(5) . . . . ?
C8 C7 C12 C11 2.9(4) . . . . ?
C15 C13 C1 N2 -3.9(4) . . . . ?
C15 C13 C1 C3 171.4(3) . . . . ?
C16 N4 C5 O3 -8.1(5) . . . . ?
C16 N4 C5 C4 171.5(3) . . . . ?
C14 C13 C1 N2 124.0(3) . . . . ?
C14 C13 C1 C3 -60.8(4) . . . . ?
C1 N2 N1 C7 -174.9(2) . . . . ?
C1 N2 N1 C2 -0.1(3) . . . . ?
C1 C3 C2 O2 -178.1(3) . . . . ?
C1 C3 C2 N1 1.0(2) . . . . ?
